data_7706008
loop_
_publ_author_name
'Bilyj, Jessica K.'
'Silajew, Nicole V.'
'Bernhardt, Paul V.'

_publ_section_title
;
 Nickel coordination chemistry of bis(dithiocarbazate) Schiff base
 ligands; metal and ligand centred redox reactions.
;
_journal_issue 2
_journal_name_full 'Dalton transactions (Cambridge, England : 2003)'
_journal_page_first 612
_journal_page_last 623
_journal_paper_doi 10.1039/d0dt03204b
_journal_volume 50
_journal_year 2021
_chemical_formula_sum 'C21 H22 N4 Ni S4'
_chemical_formula_weight 517.37
_space_group_IT_number 14
_space_group_name_Hall '-P 2ybc'
_space_group_name_H-M_alt 'P 1 21/c 1'
_symmetry_cell_setting monoclinic
_symmetry_Int_Tables_number 14
_symmetry_space_group_name_Hall '-P 2ybc'
_symmetry_space_group_name_H-M 'P 1 21/c 1'
_atom_sites_solution_hydrogens mixed
_audit_conform_dict_location ftp://ftp.iucr.org/pub/cif_core.dic
_audit_conform_dict_name cif_core.dic
_audit_conform_dict_version 2.4.5
_audit_creation_date 2020-09-14T12:41:29-00:00
_audit_creation_method 'WinGX routine CIF_UPDATE'
_audit_update_record
;
2020-10-24 deposited with the CCDC.	2020-12-01 downloaded from the CCDC.
;
_cell_angle_alpha 90
_cell_angle_beta 93.450(2)
_cell_angle_gamma 90
_cell_formula_units_Z 4
_cell_length_a 9.0771(2)
_cell_length_b 9.8592(2)
_cell_length_c 25.5079(4)
_cell_measurement_reflns_used 4728
_cell_measurement_temperature 190(2)
_cell_measurement_theta_max 61.34
_cell_measurement_theta_min 4.8
_cell_measurement_wavelength 0.71073
_cell_volume 2278.64(8)
_computing_cell_refinement 'CrysalisPro (Agilent Technologies,     )'
_computing_data_collection 'CrysalisPro (Agilent Technologies,     )'
_computing_data_reduction 'CrysalisPro (Agilent Technologies,     )'
_computing_molecular_graphics 'Ortep for Windows (Farrugia, 2012)'
_computing_publication_material 'WinGX publication routines (Farrugia, 2012)'
_computing_structure_refinement 'SHELXL-2018/1 (Sheldrick, 2018)'
_computing_structure_solution 'SHELXT-2014/5 (Sheldrick, 2015)'
_diffrn_ambient_temperature 190(2)
_diffrn_detector 'CCD plate'
_diffrn_detector_area_resol_mean 8.02
_diffrn_measured_fraction_theta_full 0.997
_diffrn_measured_fraction_theta_max 0.997
_diffrn_measurement_device '\k-geometry diffractometer'
_diffrn_measurement_device_type 'Agilent Technologies Xcalibur, EosS2, Gemini ultra'
_diffrn_measurement_method '\w scans'
_diffrn_orient_matrix_UB_11 -0.019952
_diffrn_orient_matrix_UB_12 -0.144614
_diffrn_orient_matrix_UB_13 0.021392
_diffrn_orient_matrix_UB_21 0.150887
_diffrn_orient_matrix_UB_22 0.010234
_diffrn_orient_matrix_UB_23 0.030754
_diffrn_orient_matrix_UB_31 -0.075651
_diffrn_orient_matrix_UB_32 0.058486
_diffrn_orient_matrix_UB_33 0.047506
_diffrn_radiation_monochromator mirror
_diffrn_radiation_probe x-ray
_diffrn_radiation_type CuK\a
_diffrn_radiation_wavelength 1.54184
_diffrn_reflns_av_R_equivalents 0.0522
_diffrn_reflns_av_unetI/netI 0.0493
_diffrn_reflns_Laue_measured_fraction_full 0.997
_diffrn_reflns_Laue_measured_fraction_max 0.997
_diffrn_reflns_limit_h_max 9
_diffrn_reflns_limit_h_min -10
_diffrn_reflns_limit_k_max 11
_diffrn_reflns_limit_k_min -10
_diffrn_reflns_limit_l_max 29
_diffrn_reflns_limit_l_min -25
_diffrn_reflns_number 11251
_diffrn_reflns_point_group_measured_fraction_full 0.997
_diffrn_reflns_point_group_measured_fraction_max 0.997
_diffrn_reflns_reduction_process
;
 Scaled and merged with Sortav
 R.H. Blessing, (1987) Cryst. Rev. 1, 3-58
 R.H. Blessing, (1989) J. Appl. Cryst. 22, 396-397
;
_diffrn_reflns_theta_full 61.608
_diffrn_reflns_theta_max 61.608
_diffrn_reflns_theta_min 3.472
_diffrn_source 'fine-focus sealed X-ray tube'
_diffrn_standards_number 0
_exptl_absorpt_coefficient_mu 4.781
_exptl_absorpt_correction_T_max 1
_exptl_absorpt_correction_T_min 0.779
_exptl_absorpt_correction_type multi-scan
_exptl_absorpt_process_details
;
        CrysAlisPro 1.171.39.46e (Rigaku Oxford Diffraction, 2018)
        Empirical absorption correction using spherical harmonics,
        implemented in SCALE3 ABSPACK scaling algorithm.
;
_exptl_crystal_colour orange
_exptl_crystal_density_diffrn 1.508
_exptl_crystal_density_method 'not measured'
_exptl_crystal_description needle
_exptl_crystal_F_000 1072
_exptl_crystal_size_max 0.4
_exptl_crystal_size_mid 0.03
_exptl_crystal_size_min 0.03
_refine_diff_density_max 0.39
_refine_diff_density_min -0.356
_refine_diff_density_rms 0.069
_refine_ls_extinction_method none
_refine_ls_goodness_of_fit_ref 1.06
_refine_ls_hydrogen_treatment constr
_refine_ls_matrix_type full
_refine_ls_number_constraints 0
_refine_ls_number_parameters 271
_refine_ls_number_reflns 3547
_refine_ls_number_restraints 0
_refine_ls_restrained_S_all 1.06
_refine_ls_R_factor_all 0.049
_refine_ls_R_factor_gt 0.0419
_refine_ls_shift/su_max 0.001
_refine_ls_shift/su_mean 0
_refine_ls_structure_factor_coef Fsqd
_refine_ls_weighting_details 'w=1/[\s^2^(Fo^2^)+(0.0594P)^2^+0.4874P] where P=(Fo^2^+2Fc^2^)/3'
_refine_ls_weighting_scheme calc
_refine_ls_wR_factor_gt 0.1058
_refine_ls_wR_factor_ref 0.1122
_reflns_Friedel_coverage 0
_reflns_number_gt 3074
_reflns_number_total 3547
_reflns_threshold_expression 'I > 2\s(I)'
_cod_data_source_file d0dt03204b2.cif
_cod_data_source_block 1910jb21
_cod_depositor_comments 'Adding full bibliography for 7706005--7706008.cif.'
_cod_original_sg_symbol_H-M 'P 21/c'
_cod_database_code 7706008
_shelx_shelxl_version_number 2018/1

loop_
_symmetry_equiv_pos_as_xyz
'x, y, z'
'-x, y+1/2, -z+1/2'
'-x, -y, -z'
'x, -y-1/2, z-1/2'

loop_
_atom_site_label
_atom_site_type_symbol
_atom_site_fract_x
_atom_site_fract_y
_atom_site_fract_z
_atom_site_U_iso_or_equiv
_atom_site_adp_type
_atom_site_occupancy
_atom_site_site_symmetry_order
_atom_site_calc_flag
_atom_site_refinement_flags_posn
_atom_site_refinement_flags_adp
_atom_site_refinement_flags_occupancy
_atom_site_disorder_assembly
_atom_site_disorder_group
C1 C 0.4338(3) 0.2434(3) 0.46217(11) 0.0300(7) Uani 1 1 d . . . . .
C2 C 0.3323(3) -0.0765(3) 0.42681(11) 0.0291(6) Uani 1 1 d . . . . .
C3 C 0.2479(3) -0.1986(3) 0.44257(11) 0.0312(7) Uani 1 1 d . . . . .
H3A H 0.318885 -0.274986 0.444269 0.037 Uiso 1 1 calc R U . . .
H3B H 0.175556 -0.218513 0.41297 0.037 Uiso 1 1 calc R U . . .
C4 C 0.1651(3) -0.2066(3) 0.49145(11) 0.0287(6) Uani 1 1 d . . . . .
C5 C 0.0721(3) -0.0357(3) 0.59984(11) 0.0277(6) Uani 1 1 d . . . . .
C6 C 0.6147(4) 0.3335(4) 0.38469(12) 0.0438(9) Uani 1 1 d . . . . .
H6A H 0.704368 0.388331 0.380022 0.053 Uiso 1 1 calc R U . . .
H6B H 0.645833 0.237529 0.38802 0.053 Uiso 1 1 calc R U . . .
C7 C 0.5134(3) 0.3476(3) 0.33583(11) 0.0348(7) Uani 1 1 d . . . . .
C8 C 0.5206(4) 0.2525(4) 0.29606(13) 0.0453(8) Uani 1 1 d . . . . .
H8 H 0.583374 0.175872 0.300944 0.054 Uiso 1 1 calc R U . . .
C9 C 0.4366(4) 0.2683(5) 0.24908(14) 0.0551(10) Uani 1 1 d . . . . .
H9 H 0.443479 0.203346 0.221836 0.066 Uiso 1 1 calc R U . . .
C10 C 0.3444(4) 0.3768(4) 0.24197(14) 0.0518(10) Uani 1 1 d . . . . .
H10 H 0.287649 0.387668 0.209723 0.062 Uiso 1 1 calc R U . . .
C11 C 0.3337(4) 0.4705(4) 0.28143(15) 0.0519(9) Uani 1 1 d . . . . .
H11 H 0.267971 0.545066 0.276639 0.062 Uiso 1 1 calc R U . . .
C12 C 0.4182(4) 0.4567(4) 0.32821(13) 0.0446(8) Uani 1 1 d . . . . .
H12 H 0.410921 0.52235 0.355187 0.054 Uiso 1 1 calc R U . . .
C13 C 0.4061(4) -0.0906(4) 0.37598(12) 0.0384(8) Uani 1 1 d . . . . .
H13A H 0.377868 -0.014232 0.352919 0.058 Uiso 1 1 d R U . . .
H13B H 0.375071 -0.175784 0.358869 0.058 Uiso 1 1 d R U . . .
H13C H 0.513418 -0.090996 0.382979 0.058 Uiso 1 1 d R U . . .
C14 C 0.0885(4) -0.3385(3) 0.49924(12) 0.0352(7) Uani 1 1 d . . . . .
H14A H 0.10952 -0.369843 0.535378 0.053 Uiso 1 1 d R U . . .
H14B H 0.123838 -0.406036 0.474737 0.053 Uiso 1 1 d R U . . .
H14C H -0.018185 -0.326299 0.492704 0.053 Uiso 1 1 d R U . . .
C15 C -0.1197(4) -0.2034(3) 0.65195(13) 0.0387(8) Uani 1 1 d . . . . .
H15A H -0.2007 -0.20205 0.676263 0.046 Uiso 1 1 calc R U . . .
H15B H -0.165211 -0.212587 0.615874 0.046 Uiso 1 1 calc R U . . .
C16 C -0.0264(3) -0.3263(3) 0.66395(11) 0.0300(7) Uani 1 1 d . . . . .
C17 C -0.0416(4) -0.4378(4) 0.63114(14) 0.0422(8) Uani 1 1 d . . . . .
H17 H -0.106724 -0.433177 0.600608 0.051 Uiso 1 1 calc R U . . .
C18 C 0.0356(4) -0.5547(4) 0.64198(17) 0.0549(10) Uani 1 1 d . . . . .
H18 H 0.024208 -0.629858 0.618796 0.066 Uiso 1 1 calc R U . . .
C19 C 0.1292(4) -0.5642(4) 0.68594(17) 0.0549(10) Uani 1 1 d . . . . .
H19 H 0.180676 -0.646366 0.693638 0.066 Uiso 1 1 calc R U . . .
C019 C 0.0703(4) -0.3350(4) 0.70813(12) 0.0409(8) Uani 1 1 d . . . . .
H019 H 0.08316 -0.259246 0.730987 0.049 Uiso 1 1 calc R U . . .
C20 C 0.1486(4) -0.4541(4) 0.71907(14) 0.0509(10) Uani 1 1 d . . . . .
H20 H 0.215129 -0.459653 0.749207 0.061 Uiso 1 1 calc R U . . .
N1 N 0.4293(3) 0.1354(3) 0.43362(9) 0.0315(6) Uani 1 1 d . . . . .
N2 N 0.3410(3) 0.0328(3) 0.45527(9) 0.0284(5) Uani 1 1 d . . . . .
N3 N 0.1582(3) -0.1063(2) 0.52357(9) 0.0262(5) Uani 1 1 d . . . . .
N4 N 0.0709(3) -0.1354(3) 0.56692(9) 0.0296(6) Uani 1 1 d . . . . .
S1 S 0.34391(9) 0.26467(8) 0.51934(3) 0.0361(2) Uani 1 1 d . . . . .
S2 S 0.16504(9) 0.11534(8) 0.59284(3) 0.0332(2) Uani 1 1 d . . . . .
S3 S 0.53766(9) 0.38438(9) 0.44534(3) 0.0401(2) Uani 1 1 d . . . . .
S4 S -0.02457(9) -0.04208(8) 0.65680(3) 0.0378(2) Uani 1 1 d . . . . .
Ni1 Ni 0.25167(5) 0.06462(5) 0.51910(2) 0.02526(17) Uani 1 1 d . . . . .

loop_
_atom_site_aniso_label
_atom_site_aniso_U_11
_atom_site_aniso_U_22
_atom_site_aniso_U_33
_atom_site_aniso_U_23
_atom_site_aniso_U_13
_atom_site_aniso_U_12
C1 0.0276(15) 0.0352(18) 0.0270(14) 0.0050(13) 0.0007(12) -0.0068(13)
C2 0.0308(15) 0.0330(17) 0.0237(14) -0.0007(12) 0.0041(12) -0.0012(13)
C3 0.0383(16) 0.0294(16) 0.0265(14) -0.0052(12) 0.0079(13) -0.0028(13)
C4 0.0306(15) 0.0278(16) 0.0278(14) 0.0006(12) 0.0037(12) 0.0010(12)
C5 0.0274(15) 0.0269(16) 0.0292(14) 0.0038(12) 0.0063(12) 0.0042(12)
C6 0.0336(17) 0.066(2) 0.0328(16) 0.0095(16) 0.0066(13) -0.0118(17)
C7 0.0330(16) 0.0427(19) 0.0297(15) 0.0059(14) 0.0102(13) -0.0114(14)
C8 0.0394(18) 0.054(2) 0.0428(18) -0.0022(16) 0.0084(15) -0.0012(16)
C9 0.049(2) 0.077(3) 0.0396(19) -0.0090(19) 0.0066(16) -0.012(2)
C10 0.050(2) 0.071(3) 0.0344(18) 0.0074(18) -0.0008(16) -0.016(2)
C11 0.053(2) 0.054(2) 0.049(2) 0.0169(18) 0.0000(17) 0.0008(18)
C12 0.054(2) 0.042(2) 0.0385(18) 0.0029(15) 0.0073(16) -0.0023(17)
C13 0.0434(18) 0.045(2) 0.0286(15) -0.0039(14) 0.0145(14) -0.0021(15)
C14 0.0439(18) 0.0302(17) 0.0321(15) -0.0052(13) 0.0066(14) -0.0076(14)
C15 0.0346(17) 0.0376(18) 0.0453(18) 0.0028(15) 0.0151(14) 0.0017(14)
C16 0.0298(15) 0.0332(17) 0.0282(14) 0.0061(13) 0.0129(12) -0.0036(13)
C17 0.0412(18) 0.042(2) 0.0439(18) -0.0066(15) 0.0037(15) -0.0020(16)
C18 0.051(2) 0.039(2) 0.075(3) -0.0062(19) 0.003(2) 0.0034(17)
C19 0.050(2) 0.044(2) 0.072(3) 0.016(2) 0.010(2) 0.0055(18)
C019 0.0426(18) 0.049(2) 0.0316(16) 0.0023(15) 0.0070(14) -0.0024(16)
C20 0.0425(19) 0.072(3) 0.0387(18) 0.0234(19) 0.0039(15) 0.0010(19)
N1 0.0332(13) 0.0350(15) 0.0268(12) 0.0022(11) 0.0055(10) -0.0093(11)
N2 0.0275(12) 0.0275(13) 0.0301(12) 0.0039(10) 0.0017(10) -0.0040(10)
N3 0.0271(12) 0.0275(13) 0.0244(11) 0.0007(10) 0.0044(10) 0.0011(10)
N4 0.0321(13) 0.0311(14) 0.0266(12) -0.0003(11) 0.0116(10) -0.0025(11)
S1 0.0455(5) 0.0302(4) 0.0339(4) -0.0044(3) 0.0140(3) -0.0111(3)
S2 0.0420(4) 0.0284(4) 0.0305(4) -0.0050(3) 0.0131(3) -0.0062(3)
S3 0.0475(5) 0.0431(5) 0.0302(4) 0.0041(3) 0.0056(3) -0.0197(4)
S4 0.0480(5) 0.0314(4) 0.0364(4) -0.0017(3) 0.0221(4) -0.0005(3)
Ni1 0.0285(3) 0.0249(3) 0.0229(3) -0.00113(19) 0.0055(2) -0.0036(2)

loop_
_atom_type_symbol
_atom_type_description
_atom_type_scat_dispersion_real
_atom_type_scat_dispersion_imag
_atom_type_scat_source
C C 0.0181 0.0091 'International Tables Vol C Tables 4.2.6.8 and 6.1.1.4'
H H 0 0 'International Tables Vol C Tables 4.2.6.8 and 6.1.1.4'
N N 0.0311 0.018 'International Tables Vol C Tables 4.2.6.8 and 6.1.1.4'
S S 0.3331 0.5567 'International Tables Vol C Tables 4.2.6.8 and 6.1.1.4'
Ni Ni -3.0029 0.5091 'International Tables Vol C Tables 4.2.6.8 and 6.1.1.4'

loop_
_geom_angle_atom_site_label_1
_geom_angle_atom_site_label_2
_geom_angle_atom_site_label_3
_geom_angle
_geom_angle_site_symmetry_1
_geom_angle_site_symmetry_3
_geom_angle_publ_flag
N1 C1 S1 125.2(2) . . ?
N1 C1 S3 121.2(2) . . ?
S1 C1 S3 113.61(17) . . ?
N2 C2 C3 122.2(2) . . ?
N2 C2 C13 123.0(3) . . ?
C3 C2 C13 114.8(3) . . ?
C2 C3 C4 123.9(3) . . ?
N3 C4 C14 122.9(2) . . ?
N3 C4 C3 122.4(3) . . ?
C14 C4 C3 114.7(2) . . ?
N4 C5 S2 125.0(2) . . ?
N4 C5 S4 122.0(2) . . ?
S2 C5 S4 113.03(16) . . ?
C7 C6 S3 115.7(2) . . ?
C8 C7 C12 118.6(3) . . ?
C8 C7 C6 119.3(3) . . ?
C12 C7 C6 122.0(3) . . ?
C7 C8 C9 120.5(4) . . ?
C10 C9 C8 120.2(4) . . ?
C9 C10 C11 120.0(4) . . ?
C10 C11 C12 120.3(4) . . ?
C11 C12 C7 120.3(3) . . ?
C16 C15 S4 115.8(2) . . ?
C17 C16 C019 118.5(3) . . ?
C17 C16 C15 119.0(3) . . ?
C019 C16 C15 122.5(3) . . ?
C18 C17 C16 121.0(3) . . ?
C17 C18 C19 120.6(4) . . ?
C18 C19 C20 119.9(4) . . ?
C16 C019 C20 120.3(3) . . ?
C19 C20 C019 119.7(3) . . ?
C1 N1 N2 111.6(2) . . ?
C2 N2 N1 112.9(2) . . ?
C2 N2 Ni1 127.2(2) . . ?
N1 N2 Ni1 119.86(18) . . ?
C4 N3 N4 112.9(2) . . ?
C4 N3 Ni1 127.31(19) . . ?
N4 N3 Ni1 119.80(17) . . ?
C5 N4 N3 111.6(2) . . ?
C1 S1 Ni1 95.18(11) . . ?
C5 S2 Ni1 95.58(10) . . ?
C1 S3 C6 103.42(16) . . ?
C5 S4 C15 103.69(14) . . ?
N2 Ni1 N3 96.97(10) . . ?
N2 Ni1 S2 174.69(8) . . ?
N3 Ni1 S2 88.02(7) . . ?
N2 Ni1 S1 88.12(8) . . ?
N3 Ni1 S1 174.68(7) . . ?
S2 Ni1 S1 86.94(3) . . ?

loop_
_geom_bond_atom_site_label_1
_geom_bond_atom_site_label_2
_geom_bond_distance
_geom_bond_site_symmetry_2
_geom_bond_publ_flag
C1 N1 1.289(4) . ?
C1 S1 1.726(3) . ?
C1 S3 1.747(3) . ?
C2 N2 1.299(4) . ?
C2 C3 1.496(4) . ?
C2 C13 1.501(4) . ?
C3 C4 1.496(4) . ?
C4 N3 1.288(4) . ?
C4 C14 1.494(4) . ?
C5 N4 1.293(4) . ?
C5 S2 1.726(3) . ?
C5 S4 1.743(3) . ?
C6 C7 1.510(5) . ?
C6 S3 1.807(3) . ?
C7 C8 1.386(5) . ?
C7 C12 1.386(5) . ?
C8 C9 1.390(5) . ?
C9 C10 1.364(6) . ?
C10 C11 1.374(6) . ?
C11 C12 1.386(5) . ?
C15 C16 1.499(5) . ?
C15 S4 1.810(3) . ?
C16 C17 1.383(5) . ?
C16 C019 1.389(5) . ?
C17 C18 1.368(5) . ?
C18 C19 1.369(6) . ?
C19 C20 1.380(6) . ?
C019 C20 1.393(5) . ?
N1 N2 1.422(3) . ?
N2 Ni1 1.888(2) . ?
N3 N4 1.428(3) . ?
N3 Ni1 1.893(2) . ?
S1 Ni1 2.1425(9) . ?
S2 Ni1 2.1411(8) . ?
